data_1571394
loop_
_publ_author_name
'Mochihara, Kazuki'
'Morimoto, Tatsuto'
'Ota, Kei'
'Marumoto, Shinsuke'
'Hashizume, Daisuke'
'Matsuo, Tsukasa'

_publ_section_title
;
 Approach to the &#x201C;Missing&#x201D; Diarylsilylene: Formation,
 Characterization, and Intramolecular C--H Bond Activation of Blue
 Diarylsilylenes with Bulky Rind Groups
;
_journal_issue 7
_journal_name_full 'International Journal of Molecular Sciences'
_journal_page_first 3761
_journal_paper_doi 10.3390/ijms25073761
_journal_volume 25
_journal_year 2024
_chemical_formula_moiety 'C56 H90 Si'
_chemical_formula_sum 'C56 H90 Si'
_chemical_formula_weight 791.36
_space_group_crystal_system triclinic
_space_group_IT_number 2
_space_group_name_Hall '-P 1'
_space_group_name_H-M_alt 'P -1'
_atom_sites_solution_hydrogens difmap
_atom_sites_solution_primary 'dual space'
_atom_sites_solution_secondary difmap
_audit_creation_method SHELXL-2019/3
_cell_angle_alpha 84.557(5)
_cell_angle_beta 85.566(5)
_cell_angle_gamma 78.612(5)
_cell_formula_units_Z 2
_cell_length_a 10.1298(6)
_cell_length_b 10.1400(6)
_cell_length_c 24.4558(13)
_cell_measurement_reflns_used 3522
_cell_measurement_temperature 100
_cell_measurement_theta_max 28.5790
_cell_measurement_theta_min 2.0460
_cell_volume 2447.0(2)
_computing_cell_refinement 'CrysAlisPro 1.171.43.109a (Rigaku OD, 2024)'
_computing_data_collection 'CrysAlisPro system (CCD 39.46e (release 04-06-2018))'
_computing_data_reduction 'CrysAlisPro 1.171.43.109a (Rigaku OD, 2024)'
_computing_molecular_graphics SHELXLE
_computing_publication_material 'SHELXL-2019/3 (Sheldrick, 2019)'
_computing_structure_refinement 'SHELXL-2019/3 (Sheldrick, 2019)'
_computing_structure_solution SHELXT-2018/2
_diffrn_ambient_temperature 100
_diffrn_detector 'Hybrid Pixel Array Detector'
_diffrn_detector_area_resol_mean 5.8140
_diffrn_measured_fraction_theta_full 0.970
_diffrn_measured_fraction_theta_max 0.859
_diffrn_measurement_device 'four-circle diffractometer'
_diffrn_measurement_device_type 'XtaLAB AFC12 (RINC): Kappa single'
_diffrn_radiation_monochromator mirror
_diffrn_radiation_probe x-ray
_diffrn_radiation_type MoK\a
_diffrn_radiation_wavelength 0.71073
_diffrn_reflns_av_R_equivalents 0.0706
_diffrn_reflns_av_unetI/netI 0.1584
_diffrn_reflns_Laue_measured_fraction_full 0.970
_diffrn_reflns_Laue_measured_fraction_max 0.859
_diffrn_reflns_limit_h_max 13
_diffrn_reflns_limit_h_min -13
_diffrn_reflns_limit_k_max 13
_diffrn_reflns_limit_k_min -13
_diffrn_reflns_limit_l_max 31
_diffrn_reflns_limit_l_min -33
_diffrn_reflns_number 20736
_diffrn_reflns_point_group_measured_fraction_full 0.970
_diffrn_reflns_point_group_measured_fraction_max 0.859
_diffrn_reflns_theta_full 25.242
_diffrn_reflns_theta_max 29.265
_diffrn_reflns_theta_min 2.055
_diffrn_source 'Rotating-anode X-ray tube (dual wavelength)'
_diffrn_source_type 'Rigaku (Mo) X-ray DW Source'
_exptl_absorpt_coefficient_mu 0.083
_exptl_absorpt_correction_T_max 0.997
_exptl_absorpt_correction_T_min 0.991
_exptl_absorpt_correction_type gaussian
_exptl_absorpt_process_details
;
CrysAlisPro 1.171.43.109a (Rigaku Oxford Diffraction, 2024)
Numerical absorption correction based on gaussian integration over
a multifaceted crystal model
Empirical absorption correction using spherical harmonics,
implemented in SCALE3 ABSPACK scaling algorithm.
;
_exptl_crystal_colour colourless
_exptl_crystal_density_diffrn 1.074
_exptl_crystal_description block
_exptl_crystal_F_000 880
_exptl_crystal_size_max 0.260
_exptl_crystal_size_mid 0.090
_exptl_crystal_size_min 0.040
_refine_diff_density_max 0.904
_refine_diff_density_min -0.371
_refine_diff_density_rms 0.058
_refine_ls_extinction_method none
_refine_ls_goodness_of_fit_ref 1.023
_refine_ls_hydrogen_treatment mixed
_refine_ls_matrix_type full
_refine_ls_number_parameters 534
_refine_ls_number_reflns 11460
_refine_ls_number_restraints 0
_refine_ls_restrained_S_all 1.023
_refine_ls_R_factor_all 0.1496
_refine_ls_R_factor_gt 0.0768
_refine_ls_shift/su_max 0.000
_refine_ls_shift/su_mean 0.000
_refine_ls_structure_factor_coef Fsqd
_refine_ls_weighting_details 'w=1/[\s^2^(Fo^2^)+(0.0588P)^2^] where P=(Fo^2^+2Fc^2^)/3'
_refine_ls_weighting_scheme calc
_refine_ls_wR_factor_gt 0.1630
_refine_ls_wR_factor_ref 0.1914
_reflns_Friedel_coverage 0.000
_reflns_number_gt 6257
_reflns_number_total 11460
_reflns_threshold_expression 'I > 2\s(I)'
_cod_data_source_file CrystalB.cif
_cod_data_source_block Cyclic
_cod_depositor_comments
;
The following automatic conversions were performed:

data item '_exptl_absorpt_correction_type' value 'Gaussian' was
changed to 'gaussian' in accordance with the
/home/data/users/saulius/crontab/automatic-downloads/current/MDPI/lib/dictionaries/cif_core.dic
dictionary named 'cif_core.dic' version 2.4.2 last updated on
2011-04-26.

Automatic conversion script
Id: cif_fix_values 8170 2020-07-09 18:12:32Z antanas 
;
_cod_database_code 1571394
_shelx_shelxl_version_number 2019/3
_shelx_space_group_comment
;
The symmetry employed for this shelxl refinement is uniquely defined
by the following loop, which should always be used as a source of
symmetry information in preference to the above space-group names.
They are only intended as comments.
;
_shelx_estimated_absorpt_t_min 0.979
_shelx_estimated_absorpt_t_max 0.997

loop_
_space_group_symop_operation_xyz
'x, y, z'
'-x, -y, -z'

loop_
_atom_site_label
_atom_site_type_symbol
_atom_site_fract_x
_atom_site_fract_y
_atom_site_fract_z
_atom_site_U_iso_or_equiv
_atom_site_adp_type
_atom_site_occupancy
_atom_site_site_symmetry_order
_atom_site_calc_flag
_atom_site_refinement_flags_posn
_atom_site_refinement_flags_adp
_atom_site_refinement_flags_occupancy
_atom_site_disorder_assembly
_atom_site_disorder_group
Si1 Si 0.39344(7) 0.54759(7) 0.76520(3) 0.02332(19) Uani 1 1 d . . . . .
H1 H 0.320(2) 0.6747(19) 0.7894(8) 0.007(5) Uiso 1 1 d . . . . .
C1 C 0.3641(2) 0.4180(2) 0.82328(10) 0.0211(5) Uani 1 1 d . . . . .
C2 C 0.4757(2) 0.4033(2) 0.85462(10) 0.0238(6) Uani 1 1 d . . . . .
C3 C 0.5798(3) 0.4920(3) 0.84443(11) 0.0275(6) Uani 1 1 d . . . . .
C4 C 0.7021(3) 0.3978(3) 0.87016(12) 0.0320(6) Uani 1 1 d . . . . .
H4A H 0.759773 0.451441 0.885694 0.038 Uiso 1 1 calc R U . . .
H4B H 0.756928 0.343658 0.841884 0.038 Uiso 1 1 calc R U . . .
C5 C 0.6460(2) 0.3032(3) 0.91663(11) 0.0278(6) Uani 1 1 d . . . . .
C6 C 0.5080(3) 0.3029(3) 0.89689(10) 0.0262(6) Uani 1 1 d . . . . .
C7 C 0.4192(2) 0.2184(3) 0.91277(11) 0.0278(6) Uani 1 1 d . . . . .
H7 H 0.439021 0.148363 0.941279 0.033 Uiso 1 1 calc R U . . .
C8 C 0.2988(3) 0.2376(2) 0.88612(10) 0.0253(6) Uani 1 1 d . . . . .
C9 C 0.1894(3) 0.1566(2) 0.89976(11) 0.0272(6) Uani 1 1 d . . . . .
C10 C 0.0729(2) 0.2401(2) 0.86640(10) 0.0257(6) Uani 1 1 d . . . . .
H10A H 0.005855 0.294082 0.891145 0.031 Uiso 1 1 calc R U . . .
H10B H 0.027064 0.178970 0.848784 0.031 Uiso 1 1 calc R U . . .
C11 C 0.1329(2) 0.3348(2) 0.82180(10) 0.0216(5) Uani 1 1 d . . . . .
C12 C 0.2716(2) 0.3343(2) 0.84210(10) 0.0228(6) Uani 1 1 d . . . . .
C13 C 0.5847(3) 0.5243(3) 0.78029(12) 0.0363(7) Uani 1 1 d . . . . .
H13 H 0.631150 0.439082 0.764130 0.044 Uiso 1 1 calc R U . . .
C14 C 0.6597(3) 0.6325(3) 0.75611(13) 0.0457(8) Uani 1 1 d . . . . .
H14A H 0.664131 0.634816 0.715861 0.069 Uiso 1 1 calc R U . . .
H14B H 0.751359 0.612811 0.768955 0.069 Uiso 1 1 calc R U . . .
H14C H 0.612489 0.720210 0.767756 0.069 Uiso 1 1 calc R U . . .
C15 C 0.5309(3) 0.6241(3) 0.87386(11) 0.0311(6) Uani 1 1 d . . . . .
H15A H 0.466516 0.686284 0.850331 0.037 Uiso 1 1 calc R U . . .
H15B H 0.480219 0.601435 0.908592 0.037 Uiso 1 1 calc R U . . .
C16 C 0.6382(3) 0.7005(3) 0.88757(13) 0.0421(8) Uani 1 1 d . . . . .
H16A H 0.695302 0.716612 0.854360 0.063 Uiso 1 1 calc R U . . .
H16B H 0.693912 0.646727 0.915833 0.063 Uiso 1 1 calc R U . . .
H16C H 0.594327 0.787059 0.901323 0.063 Uiso 1 1 calc R U . . .
C17 C 0.7315(3) 0.1603(3) 0.92178(12) 0.0367(7) Uani 1 1 d . . . . .
H17A H 0.824072 0.167617 0.929687 0.044 Uiso 1 1 calc R U . . .
H17B H 0.694334 0.109791 0.954023 0.044 Uiso 1 1 calc R U . . .
C18 C 0.7412(3) 0.0776(3) 0.87265(13) 0.0410(8) Uani 1 1 d . . . . .
H18A H 0.650588 0.068429 0.864251 0.061 Uiso 1 1 calc R U . . .
H18B H 0.795927 -0.012114 0.881174 0.061 Uiso 1 1 calc R U . . .
H18C H 0.783483 0.122902 0.840770 0.061 Uiso 1 1 calc R U . . .
C19 C 0.6297(3) 0.3614(3) 0.97277(12) 0.0404(7) Uani 1 1 d . . . . .
H19A H 0.568675 0.450627 0.969425 0.049 Uiso 1 1 calc R U . . .
H19B H 0.584392 0.301864 0.999127 0.049 Uiso 1 1 calc R U . . .
C20 C 0.7588(3) 0.3790(3) 0.99738(13) 0.0482(8) Uani 1 1 d . . . . .
H20A H 0.804514 0.438919 0.972167 0.072 Uiso 1 1 calc R U . . .
H20B H 0.818607 0.290809 1.002982 0.072 Uiso 1 1 calc R U . . .
H20C H 0.736016 0.418374 1.032772 0.072 Uiso 1 1 calc R U . . .
C21 C 0.2391(3) 0.0146(3) 0.87928(13) 0.0372(7) Uani 1 1 d . . . . .
H21A H 0.257575 0.024744 0.838912 0.045 Uiso 1 1 calc R U . . .
H21B H 0.325575 -0.025634 0.895830 0.045 Uiso 1 1 calc R U . . .
C22 C 0.1428(3) -0.0837(3) 0.89205(15) 0.0536(9) Uani 1 1 d . . . . .
H22A H 0.054893 -0.043260 0.877773 0.080 Uiso 1 1 calc R U . . .
H22B H 0.132157 -0.103605 0.931968 0.080 Uiso 1 1 calc R U . . .
H22C H 0.179538 -0.167434 0.874629 0.080 Uiso 1 1 calc R U . . .
C23 C 0.1506(3) 0.1422(3) 0.96185(11) 0.0368(7) Uani 1 1 d . . . . .
H23A H 0.065750 0.106690 0.966959 0.044 Uiso 1 1 calc R U . . .
H23B H 0.221519 0.073790 0.979582 0.044 Uiso 1 1 calc R U . . .
C24 C 0.1312(3) 0.2688(3) 0.99177(12) 0.0434(8) Uani 1 1 d . . . . .
H24A H 0.215957 0.302391 0.989220 0.065 Uiso 1 1 calc R U . . .
H24B H 0.104318 0.248498 1.030536 0.065 Uiso 1 1 calc R U . . .
H24C H 0.060713 0.337724 0.974986 0.065 Uiso 1 1 calc R U . . .
C25 C 0.1449(2) 0.2788(3) 0.76457(10) 0.0264(6) Uani 1 1 d . . . . .
H25A H 0.202410 0.329194 0.739484 0.032 Uiso 1 1 calc R U . . .
H25B H 0.191746 0.183239 0.768132 0.032 Uiso 1 1 calc R U . . .
C26 C 0.0124(3) 0.2861(3) 0.73803(11) 0.0332(7) Uani 1 1 d . . . . .
H26A H -0.027919 0.380696 0.728342 0.050 Uiso 1 1 calc R U . . .
H26B H -0.049558 0.245024 0.763945 0.050 Uiso 1 1 calc R U . . .
H26C H 0.029286 0.237233 0.704703 0.050 Uiso 1 1 calc R U . . .
C27 C 0.0477(2) 0.4778(2) 0.81744(10) 0.0258(6) Uani 1 1 d . . . . .
H27A H 0.083530 0.528978 0.785051 0.031 Uiso 1 1 calc R U . . .
H27B H -0.045628 0.471334 0.810394 0.031 Uiso 1 1 calc R U . . .
C28 C 0.0421(3) 0.5590(3) 0.86750(12) 0.0331(7) Uani 1 1 d . . . . .
H28A H 0.133721 0.566727 0.875112 0.050 Uiso 1 1 calc R U . . .
H28B H 0.001136 0.512952 0.899525 0.050 Uiso 1 1 calc R U . . .
H28C H -0.012187 0.649354 0.859936 0.050 Uiso 1 1 calc R U . . .
C29 C 0.3344(3) 0.5431(2) 0.69325(10) 0.0236(6) Uani 1 1 d . . . . .
C30 C 0.2347(2) 0.6509(2) 0.67195(10) 0.0224(6) Uani 1 1 d . . . . .
C31 C 0.1765(3) 0.7941(2) 0.69178(11) 0.0259(6) Uani 1 1 d . . . . .
C32 C 0.1039(3) 0.8662(2) 0.64036(11) 0.0286(6) Uani 1 1 d . . . . .
H32A H 0.020670 0.928659 0.652007 0.034 Uiso 1 1 calc R U . . .
H32B H 0.163512 0.919456 0.617866 0.034 Uiso 1 1 calc R U . . .
C33 C 0.0688(3) 0.7613(3) 0.60650(11) 0.0289(6) Uani 1 1 d . . . . .
C34 C 0.1742(3) 0.6393(2) 0.62339(10) 0.0247(6) Uani 1 1 d . . . . .
C35 C 0.2064(3) 0.5247(2) 0.59579(11) 0.0276(6) Uani 1 1 d . . . . .
H35 H 0.159175 0.516172 0.564632 0.033 Uiso 1 1 calc R U . . .
C37 C 0.3560(3) 0.2912(2) 0.58728(10) 0.0272(6) Uani 1 1 d . . . . .
C38 C 0.4910(3) 0.2357(2) 0.61389(11) 0.0286(6) Uani 1 1 d . . . . .
H38A H 0.566938 0.241505 0.586310 0.034 Uiso 1 1 calc R U . . .
H38B H 0.495758 0.139664 0.627228 0.034 Uiso 1 1 calc R U . . .
C39 C 0.5022(2) 0.3193(2) 0.66276(10) 0.0245(6) Uani 1 1 d . . . . .
C40 C 0.3757(3) 0.4328(2) 0.66038(10) 0.0232(6) Uani 1 1 d . . . . .
C41 C 0.0748(3) 0.7869(3) 0.74184(11) 0.0318(6) Uani 1 1 d . . . . .
H41A H 0.008581 0.733272 0.733066 0.038 Uiso 1 1 calc R U . . .
H41B H 0.124123 0.737587 0.773308 0.038 Uiso 1 1 calc R U . . .
C42 C -0.0023(3) 0.9219(3) 0.75990(13) 0.0453(8) Uani 1 1 d . . . . .
H42A H 0.061548 0.975213 0.770011 0.068 Uiso 1 1 calc R U . . .
H42B H -0.063951 0.906362 0.791711 0.068 Uiso 1 1 calc R U . . .
H42C H -0.054204 0.970997 0.729586 0.068 Uiso 1 1 calc R U . . .
C43 C 0.2825(3) 0.8761(2) 0.70396(11) 0.0296(6) Uani 1 1 d . . . . .
H43A H 0.240344 0.973072 0.701155 0.036 Uiso 1 1 calc R U . . .
H43B H 0.307688 0.851170 0.742425 0.036 Uiso 1 1 calc R U . . .
C44 C 0.4107(3) 0.8568(3) 0.66647(13) 0.0380(7) Uani 1 1 d . . . . .
H44A H 0.387081 0.874734 0.628000 0.057 Uiso 1 1 calc R U . . .
H44B H 0.460173 0.763867 0.672518 0.057 Uiso 1 1 calc R U . . .
H44C H 0.467329 0.919514 0.674734 0.057 Uiso 1 1 calc R U . . .
C45 C -0.0722(3) 0.7266(3) 0.62234(13) 0.0384(7) Uani 1 1 d . . . . .
H45A H -0.084138 0.654181 0.599793 0.046 Uiso 1 1 calc R U . . .
H45B H -0.074011 0.689850 0.661308 0.046 Uiso 1 1 calc R U . . .
C46 C -0.1916(3) 0.8426(3) 0.61531(16) 0.0582(10) Uani 1 1 d . . . . .
H46A H -0.192780 0.878845 0.576717 0.087 Uiso 1 1 calc R U . . .
H46B H -0.183515 0.913737 0.638601 0.087 Uiso 1 1 calc R U . . .
H46C H -0.275437 0.809935 0.626074 0.087 Uiso 1 1 calc R U . . .
C47 C 0.0775(3) 0.8021(3) 0.54423(11) 0.0360(7) Uani 1 1 d . . . . .
H47A H 0.049233 0.731515 0.525021 0.043 Uiso 1 1 calc R U . . .
H47B H 0.011334 0.886785 0.536969 0.043 Uiso 1 1 calc R U . . .
C48 C 0.2134(3) 0.8231(3) 0.51882(12) 0.0420(8) Uani 1 1 d . . . . .
H48A H 0.208503 0.841158 0.478869 0.063 Uiso 1 1 calc R U . . .
H48B H 0.281364 0.741777 0.526995 0.063 Uiso 1 1 calc R U . . .
H48C H 0.238328 0.900049 0.534120 0.063 Uiso 1 1 calc R U . . .
C49 C 0.3079(3) 0.4222(2) 0.61368(10) 0.0234(6) Uani 1 1 d . . . . .
C50 C 0.2571(3) 0.1949(3) 0.60461(12) 0.0315(6) Uani 1 1 d . . . . .
H50A H 0.297966 0.104988 0.592167 0.038 Uiso 1 1 calc R U . . .
H50B H 0.247694 0.185155 0.645309 0.038 Uiso 1 1 calc R U . . .
C51 C 0.1166(3) 0.2359(3) 0.58320(13) 0.0394(7) Uani 1 1 d . . . . .
H51A H 0.123659 0.247733 0.542907 0.059 Uiso 1 1 calc R U . . .
H51B H 0.071116 0.320958 0.597826 0.059 Uiso 1 1 calc R U . . .
H51C H 0.064458 0.165372 0.595056 0.059 Uiso 1 1 calc R U . . .
C52 C 0.3751(3) 0.3122(3) 0.52446(11) 0.0337(7) Uani 1 1 d . . . . .
H52A H 0.288163 0.358984 0.509805 0.040 Uiso 1 1 calc R U . . .
H52B H 0.441160 0.372148 0.515114 0.040 Uiso 1 1 calc R U . . .
C53 C 0.4235(3) 0.1824(3) 0.49588(12) 0.0424(8) Uani 1 1 d . . . . .
H53A H 0.443409 0.204808 0.456625 0.064 Uiso 1 1 calc R U . . .
H53B H 0.352914 0.127981 0.500305 0.064 Uiso 1 1 calc R U . . .
H53C H 0.505271 0.131144 0.512336 0.064 Uiso 1 1 calc R U . . .
C54 C 0.5054(3) 0.2272(2) 0.71692(11) 0.0285(6) Uani 1 1 d . . . . .
H54A H 0.494081 0.284645 0.748133 0.034 Uiso 1 1 calc R U . . .
H54B H 0.427100 0.181426 0.719276 0.034 Uiso 1 1 calc R U . . .
C55 C 0.6326(3) 0.1202(3) 0.72367(12) 0.0376(7) Uani 1 1 d . . . . .
H55A H 0.653118 0.071436 0.690379 0.056 Uiso 1 1 calc R U . . .
H55B H 0.618705 0.056688 0.755385 0.056 Uiso 1 1 calc R U . . .
H55C H 0.708067 0.163573 0.729608 0.056 Uiso 1 1 calc R U . . .
C56 C 0.6307(3) 0.3794(3) 0.65298(11) 0.0305(6) Uani 1 1 d . . . . .
H56A H 0.642743 0.423283 0.686249 0.037 Uiso 1 1 calc R U . . .
H56B H 0.708900 0.304712 0.648390 0.037 Uiso 1 1 calc R U . . .
C57 C 0.6324(3) 0.4826(3) 0.60314(12) 0.0416(7) Uani 1 1 d . . . . .
H57A H 0.621455 0.440440 0.569748 0.062 Uiso 1 1 calc R U . . .
H57B H 0.718542 0.513683 0.599763 0.062 Uiso 1 1 calc R U . . .
H57C H 0.558298 0.559655 0.607975 0.062 Uiso 1 1 calc R U . . .

loop_
_atom_site_aniso_label
_atom_site_aniso_U_11
_atom_site_aniso_U_22
_atom_site_aniso_U_33
_atom_site_aniso_U_23
_atom_site_aniso_U_13
_atom_site_aniso_U_12
Si1 0.0282(4) 0.0226(4) 0.0194(4) 0.0004(3) -0.0005(3) -0.0067(3)
C1 0.0237(12) 0.0209(13) 0.0193(13) -0.0013(10) -0.0020(10) -0.0053(11)
C2 0.0262(13) 0.0266(14) 0.0186(13) -0.0017(11) 0.0011(11) -0.0064(11)
C3 0.0280(14) 0.0300(15) 0.0245(14) 0.0003(12) 0.0020(11) -0.0078(12)
C4 0.0253(14) 0.0379(16) 0.0337(16) -0.0018(13) 0.0007(12) -0.0093(13)
C5 0.0217(13) 0.0395(16) 0.0229(14) 0.0011(12) -0.0026(11) -0.0085(12)
C6 0.0264(13) 0.0327(15) 0.0194(13) -0.0002(11) -0.0031(11) -0.0062(12)
C7 0.0273(14) 0.0280(14) 0.0261(14) 0.0075(11) -0.0034(11) -0.0047(12)
C8 0.0268(13) 0.0252(14) 0.0242(14) 0.0000(11) -0.0013(11) -0.0069(11)
C9 0.0268(14) 0.0278(14) 0.0280(14) 0.0065(12) -0.0045(12) -0.0105(12)
C10 0.0250(13) 0.0286(14) 0.0236(14) 0.0029(11) -0.0029(11) -0.0071(11)
C11 0.0218(12) 0.0204(13) 0.0224(13) 0.0008(10) -0.0031(10) -0.0038(10)
C12 0.0231(13) 0.0263(14) 0.0193(13) -0.0023(11) -0.0020(10) -0.0049(11)
C13 0.0471(18) 0.0318(16) 0.0302(16) -0.0037(13) 0.0089(13) -0.0118(14)
C14 0.0416(18) 0.0513(19) 0.0428(19) 0.0035(15) -0.0011(15) -0.0094(16)
C15 0.0345(15) 0.0326(16) 0.0288(15) -0.0077(12) -0.0015(12) -0.0107(13)
C16 0.0416(17) 0.0390(17) 0.050(2) -0.0077(15) -0.0146(15) -0.0110(15)
C17 0.0232(14) 0.0465(17) 0.0382(17) 0.0121(14) -0.0055(12) -0.0074(13)
C18 0.0356(16) 0.0324(16) 0.052(2) 0.0026(15) -0.0001(15) -0.0041(13)
C19 0.0297(15) 0.065(2) 0.0280(16) -0.0053(15) -0.0052(13) -0.0107(15)
C20 0.0431(18) 0.068(2) 0.0350(18) 0.0008(16) -0.0121(15) -0.0138(17)
C21 0.0362(16) 0.0285(15) 0.0474(19) 0.0058(14) -0.0098(14) -0.0085(13)
C22 0.061(2) 0.0375(18) 0.067(2) 0.0105(17) -0.0150(19) -0.0242(17)
C23 0.0306(15) 0.0474(18) 0.0324(16) 0.0144(14) -0.0063(13) -0.0139(14)
C24 0.0389(17) 0.065(2) 0.0278(16) -0.0016(15) -0.0001(14) -0.0144(16)
C25 0.0277(14) 0.0284(14) 0.0241(14) -0.0018(11) 0.0000(11) -0.0087(12)
C26 0.0364(15) 0.0390(16) 0.0278(15) -0.0039(13) -0.0056(13) -0.0139(14)
C27 0.0237(13) 0.0249(14) 0.0285(15) 0.0011(11) -0.0008(11) -0.0061(11)
C28 0.0330(15) 0.0299(15) 0.0356(16) -0.0034(13) 0.0031(13) -0.0054(13)
C29 0.0306(14) 0.0192(13) 0.0203(13) 0.0012(10) -0.0007(11) -0.0048(11)
C30 0.0280(13) 0.0210(13) 0.0187(13) -0.0002(10) 0.0012(11) -0.0075(11)
C31 0.0303(14) 0.0175(13) 0.0291(15) -0.0024(11) 0.0011(12) -0.0032(11)
C32 0.0278(14) 0.0233(14) 0.0317(15) 0.0011(12) 0.0007(12) -0.0004(11)
C33 0.0289(14) 0.0254(14) 0.0308(15) 0.0028(12) -0.0034(12) -0.0033(12)
C34 0.0292(14) 0.0199(13) 0.0246(14) 0.0023(11) -0.0017(11) -0.0054(11)
C35 0.0336(15) 0.0287(15) 0.0215(14) 0.0001(11) -0.0042(12) -0.0083(12)
C37 0.0391(15) 0.0206(14) 0.0213(13) -0.0014(11) -0.0024(12) -0.0042(12)
C38 0.0345(15) 0.0232(14) 0.0282(15) -0.0051(12) 0.0020(12) -0.0056(12)
C39 0.0276(13) 0.0207(13) 0.0237(14) -0.0017(11) 0.0001(11) -0.0020(11)
C40 0.0304(14) 0.0167(13) 0.0217(13) 0.0027(10) -0.0013(11) -0.0049(11)
C41 0.0371(15) 0.0258(14) 0.0310(16) -0.0038(12) 0.0048(12) -0.0042(12)
C42 0.0515(19) 0.0379(17) 0.0403(19) -0.0084(15) 0.0107(15) 0.0038(15)
C43 0.0364(15) 0.0173(13) 0.0346(16) 0.0017(12) -0.0041(13) -0.0048(12)
C44 0.0389(16) 0.0227(15) 0.052(2) 0.0031(13) 0.0021(14) -0.0092(13)
C45 0.0318(15) 0.0411(17) 0.0423(18) -0.0016(14) -0.0034(13) -0.0073(14)
C46 0.0332(17) 0.059(2) 0.079(3) -0.012(2) -0.0054(17) 0.0034(16)
C47 0.0396(16) 0.0339(16) 0.0313(16) 0.0050(13) -0.0070(13) -0.0009(13)
C48 0.0519(19) 0.0402(17) 0.0299(16) 0.0037(14) 0.0030(14) -0.0041(15)
C49 0.0291(14) 0.0203(13) 0.0212(13) 0.0009(11) -0.0003(11) -0.0076(11)
C50 0.0414(16) 0.0213(14) 0.0323(16) -0.0018(12) -0.0053(13) -0.0064(12)
C51 0.0439(17) 0.0353(16) 0.0419(18) 0.0036(14) -0.0105(15) -0.0148(14)
C52 0.0486(18) 0.0307(16) 0.0216(14) -0.0048(12) 0.0015(13) -0.0073(14)
C53 0.0519(19) 0.0423(18) 0.0326(17) -0.0092(14) 0.0029(15) -0.0071(15)
C54 0.0339(15) 0.0217(13) 0.0260(14) 0.0018(11) 0.0015(12) 0.0014(11)
C55 0.0415(17) 0.0282(15) 0.0375(17) -0.0003(13) -0.0047(14) 0.0065(13)
C56 0.0320(15) 0.0303(15) 0.0287(15) -0.0044(12) 0.0020(12) -0.0050(12)
C57 0.0429(17) 0.0435(18) 0.0393(18) 0.0028(14) 0.0051(14) -0.0164(15)

loop_
_atom_type_symbol
_atom_type_description
_atom_type_scat_dispersion_real
_atom_type_scat_dispersion_imag
_atom_type_scat_source
C C 0.0033 0.0016 'International Tables Vol C Tables 4.2.6.8 and 6.1.1.4'
H H 0.0000 0.0000 'International Tables Vol C Tables 4.2.6.8 and 6.1.1.4'
Si Si 0.0817 0.0704 'International Tables Vol C Tables 4.2.6.8 and 6.1.1.4'

loop_
_geom_angle_atom_site_label_1
_geom_angle_atom_site_label_2
_geom_angle_atom_site_label_3
_geom_angle
_geom_angle_site_symmetry_1
_geom_angle_site_symmetry_3
_geom_angle_publ_flag
C1 Si1 C29 122.11(11) . . ?
C1 Si1 C13 91.62(11) . . ?
C29 Si1 C13 122.76(12) . . ?
C1 Si1 H1 100.3(8) . . ?
C29 Si1 H1 109.2(7) . . ?
C13 Si1 H1 107.8(7) . . ?
C2 C1 C12 114.9(2) . . ?
C2 C1 Si1 104.43(18) . . ?
C12 C1 Si1 140.62(18) . . ?
C6 C2 C1 124.6(2) . . ?
C6 C2 C3 112.2(2) . . ?
C1 C2 C3 123.1(2) . . ?
C2 C3 C4 100.29(19) . . ?
C2 C3 C15 109.7(2) . . ?
C4 C3 C15 113.6(2) . . ?
C2 C3 C13 103.3(2) . . ?
C4 C3 C13 118.4(2) . . ?
C15 C3 C13 110.3(2) . . ?
C3 C4 C5 107.4(2) . . ?
C3 C4 H4A 110.2 . . ?
C5 C4 H4A 110.2 . . ?
C3 C4 H4B 110.2 . . ?
C5 C4 H4B 110.2 . . ?
H4A C4 H4B 108.5 . . ?
C6 C5 C19 109.3(2) . . ?
C6 C5 C17 111.4(2) . . ?
C19 C5 C17 109.1(2) . . ?
C6 C5 C4 101.1(2) . . ?
C19 C5 C4 112.5(2) . . ?
C17 C5 C4 113.2(2) . . ?
C7 C6 C2 118.9(2) . . ?
C7 C6 C5 130.2(2) . . ?
C2 C6 C5 110.9(2) . . ?
C6 C7 C8 118.6(2) . . ?
C6 C7 H7 120.7 . . ?
C8 C7 H7 120.7 . . ?
C12 C8 C7 121.5(2) . . ?
C12 C8 C9 113.3(2) . . ?
C7 C8 C9 125.1(2) . . ?
C8 C9 C23 112.7(2) . . ?
C8 C9 C21 108.6(2) . . ?
C23 C9 C21 109.0(2) . . ?
C8 C9 C10 101.80(19) . . ?
C23 C9 C10 112.4(2) . . ?
C21 C9 C10 112.1(2) . . ?
C9 C10 C11 108.49(19) . . ?
C9 C10 H10A 110.0 . . ?
C11 C10 H10A 110.0 . . ?
C9 C10 H10B 110.0 . . ?
C11 C10 H10B 110.0 . . ?
H10A C10 H10B 108.4 . . ?
C12 C11 C27 111.2(2) . . ?
C12 C11 C25 111.2(2) . . ?
C27 C11 C25 108.24(19) . . ?
C12 C11 C10 102.78(18) . . ?
C27 C11 C10 112.3(2) . . ?
C25 C11 C10 111.1(2) . . ?
C8 C12 C1 121.0(2) . . ?
C8 C12 C11 110.3(2) . . ?
C1 C12 C11 128.7(2) . . ?
C14 C13 C3 118.0(2) . . ?
C14 C13 Si1 117.5(2) . . ?
C3 C13 Si1 101.68(18) . . ?
C14 C13 H13 106.3 . . ?
C3 C13 H13 106.3 . . ?
Si1 C13 H13 106.3 . . ?
C13 C14 H14A 109.5 . . ?
C13 C14 H14B 109.5 . . ?
H14A C14 H14B 109.5 . . ?
C13 C14 H14C 109.5 . . ?
H14A C14 H14C 109.5 . . ?
H14B C14 H14C 109.5 . . ?
C16 C15 C3 117.4(2) . . ?
C16 C15 H15A 108.0 . . ?
C3 C15 H15A 108.0 . . ?
C16 C15 H15B 108.0 . . ?
C3 C15 H15B 108.0 . . ?
H15A C15 H15B 107.2 . . ?
C15 C16 H16A 109.5 . . ?
C15 C16 H16B 109.5 . . ?
H16A C16 H16B 109.5 . . ?
C15 C16 H16C 109.5 . . ?
H16A C16 H16C 109.5 . . ?
H16B C16 H16C 109.5 . . ?
C18 C17 C5 117.0(2) . . ?
C18 C17 H17A 108.1 . . ?
C5 C17 H17A 108.1 . . ?
C18 C17 H17B 108.1 . . ?
C5 C17 H17B 108.1 . . ?
H17A C17 H17B 107.3 . . ?
C17 C18 H18A 109.5 . . ?
C17 C18 H18B 109.5 . . ?
H18A C18 H18B 109.5 . . ?
C17 C18 H18C 109.5 . . ?
H18A C18 H18C 109.5 . . ?
H18B C18 H18C 109.5 . . ?
C20 C19 C5 116.6(2) . . ?
C20 C19 H19A 108.1 . . ?
C5 C19 H19A 108.1 . . ?
C20 C19 H19B 108.1 . . ?
C5 C19 H19B 108.1 . . ?
H19A C19 H19B 107.3 . . ?
C19 C20 H20A 109.5 . . ?
C19 C20 H20B 109.5 . . ?
H20A C20 H20B 109.5 . . ?
C19 C20 H20C 109.5 . . ?
H20A C20 H20C 109.5 . . ?
H20B C20 H20C 109.5 . . ?
C22 C21 C9 115.7(3) . . ?
C22 C21 H21A 108.4 . . ?
C9 C21 H21A 108.4 . . ?
C22 C21 H21B 108.4 . . ?
C9 C21 H21B 108.4 . . ?
H21A C21 H21B 107.4 . . ?
C21 C22 H22A 109.5 . . ?
C21 C22 H22B 109.5 . . ?
H22A C22 H22B 109.5 . . ?
C21 C22 H22C 109.5 . . ?
H22A C22 H22C 109.5 . . ?
H22B C22 H22C 109.5 . . ?
C24 C23 C9 116.5(2) . . ?
C24 C23 H23A 108.2 . . ?
C9 C23 H23A 108.2 . . ?
C24 C23 H23B 108.2 . . ?
C9 C23 H23B 108.2 . . ?
H23A C23 H23B 107.3 . . ?
C23 C24 H24A 109.5 . . ?
C23 C24 H24B 109.5 . . ?
H24A C24 H24B 109.5 . . ?
C23 C24 H24C 109.5 . . ?
H24A C24 H24C 109.5 . . ?
H24B C24 H24C 109.5 . . ?
C26 C25 C11 115.7(2) . . ?
C26 C25 H25A 108.4 . . ?
C11 C25 H25A 108.4 . . ?
C26 C25 H25B 108.4 . . ?
C11 C25 H25B 108.4 . . ?
H25A C25 H25B 107.4 . . ?
C25 C26 H26A 109.5 . . ?
C25 C26 H26B 109.5 . . ?
H26A C26 H26B 109.5 . . ?
C25 C26 H26C 109.5 . . ?
H26A C26 H26C 109.5 . . ?
H26B C26 H26C 109.5 . . ?
C28 C27 C11 116.2(2) . . ?
C28 C27 H27A 108.2 . . ?
C11 C27 H27A 108.2 . . ?
C28 C27 H27B 108.2 . . ?
C11 C27 H27B 108.2 . . ?
H27A C27 H27B 107.4 . . ?
C27 C28 H28A 109.5 . . ?
C27 C28 H28B 109.5 . . ?
H28A C28 H28B 109.5 . . ?
C27 C28 H28C 109.5 . . ?
H28A C28 H28C 109.5 . . ?
H28B C28 H28C 109.5 . . ?
C40 C29 C30 116.3(2) . . ?
C40 C29 Si1 124.06(17) . . ?
C30 C29 Si1 119.40(18) . . ?
C34 C30 C29 120.1(2) . . ?
C34 C30 C31 108.2(2) . . ?
C29 C30 C31 131.6(2) . . ?
C43 C31 C41 110.0(2) . . ?
C43 C31 C32 107.6(2) . . ?
C41 C31 C32 110.7(2) . . ?
C43 C31 C30 115.4(2) . . ?
C41 C31 C30 111.3(2) . . ?
C32 C31 C30 101.4(2) . . ?
C33 C32 C31 109.34(19) . . ?
C33 C32 H32A 109.8 . . ?
C31 C32 H32A 109.8 . . ?
C33 C32 H32B 109.8 . . ?
C31 C32 H32B 109.8 . . ?
H32A C32 H32B 108.3 . . ?
C34 C33 C32 100.8(2) . . ?
C34 C33 C47 113.0(2) . . ?
C32 C33 C47 112.6(2) . . ?
C34 C33 C45 108.1(2) . . ?
C32 C33 C45 114.0(2) . . ?
C47 C33 C45 108.3(2) . . ?
C35 C34 C30 121.7(2) . . ?
C35 C34 C33 124.4(2) . . ?
C30 C34 C33 113.9(2) . . ?
C34 C35 C49 119.3(2) . . ?
C34 C35 H35 120.4 . . ?
C49 C35 H35 120.4 . . ?
C49 C37 C52 112.5(2) . . ?
C49 C37 C38 102.15(19) . . ?
C52 C37 C38 111.8(2) . . ?
C49 C37 C50 109.5(2) . . ?
C52 C37 C50 111.2(2) . . ?
C38 C37 C50 109.3(2) . . ?
C37 C38 C39 109.4(2) . . ?
C37 C38 H38A 109.8 . . ?
C39 C38 H38A 109.8 . . ?
C37 C38 H38B 109.8 . . ?
C39 C38 H38B 109.8 . . ?
H38A C38 H38B 108.3 . . ?
C56 C39 C54 111.0(2) . . ?
C56 C39 C40 110.26(19) . . ?
C54 C39 C40 112.9(2) . . ?
C56 C39 C38 109.1(2) . . ?
C54 C39 C38 109.3(2) . . ?
C40 C39 C38 103.95(19) . . ?
C49 C40 C29 121.3(2) . . ?
C49 C40 C39 108.5(2) . . ?
C29 C40 C39 129.8(2) . . ?
C42 C41 C31 115.9(2) . . ?
C42 C41 H41A 108.3 . . ?
C31 C41 H41A 108.3 . . ?
C42 C41 H41B 108.3 . . ?
C31 C41 H41B 108.3 . . ?
H41A C41 H41B 107.4 . . ?
C41 C42 H42A 109.5 . . ?
C41 C42 H42B 109.5 . . ?
H42A C42 H42B 109.5 . . ?
C41 C42 H42C 109.5 . . ?
H42A C42 H42C 109.5 . . ?
H42B C42 H42C 109.5 . . ?
C44 C43 C31 115.4(2) . . ?
C44 C43 H43A 108.4 . . ?
C31 C43 H43A 108.4 . . ?
C44 C43 H43B 108.4 . . ?
C31 C43 H43B 108.4 . . ?
H43A C43 H43B 107.5 . . ?
C43 C44 H44A 109.5 . . ?
C43 C44 H44B 109.5 . . ?
H44A C44 H44B 109.5 . . ?
C43 C44 H44C 109.5 . . ?
H44A C44 H44C 109.5 . . ?
H44B C44 H44C 109.5 . . ?
C46 C45 C33 116.0(2) . . ?
C46 C45 H45A 108.3 . . ?
C33 C45 H45A 108.3 . . ?
C46 C45 H45B 108.3 . . ?
C33 C45 H45B 108.3 . . ?
H45A C45 H45B 107.4 . . ?
C45 C46 H46A 109.5 . . ?
C45 C46 H46B 109.5 . . ?
H46A C46 H46B 109.5 . . ?
C45 C46 H46C 109.5 . . ?
H46A C46 H46C 109.5 . . ?
H46B C46 H46C 109.5 . . ?
C48 C47 C33 116.8(2) . . ?
C48 C47 H47A 108.1 . . ?
C33 C47 H47A 108.1 . . ?
C48 C47 H47B 108.1 . . ?
C33 C47 H47B 108.1 . . ?
H47A C47 H47B 107.3 . . ?
C47 C48 H48A 109.5 . . ?
C47 C48 H48B 109.5 . . ?
H48A C48 H48B 109.5 . . ?
C47 C48 H48C 109.5 . . ?
H48A C48 H48C 109.5 . . ?
H48B C48 H48C 109.5 . . ?
C35 C49 C40 120.6(2) . . ?
C35 C49 C37 125.4(2) . . ?
C40 C49 C37 113.9(2) . . ?
C51 C50 C37 116.6(2) . . ?
C51 C50 H50A 108.1 . . ?
C37 C50 H50A 108.1 . . ?
C51 C50 H50B 108.1 . . ?
C37 C50 H50B 108.1 . . ?
H50A C50 H50B 107.3 . . ?
C50 C51 H51A 109.5 . . ?
C50 C51 H51B 109.5 . . ?
H51A C51 H51B 109.5 . . ?
C50 C51 H51C 109.5 . . ?
H51A C51 H51C 109.5 . . ?
H51B C51 H51C 109.5 . . ?
C53 C52 C37 114.4(2) . . ?
C53 C52 H52A 108.7 . . ?
C37 C52 H52A 108.7 . . ?
C53 C52 H52B 108.7 . . ?
C37 C52 H52B 108.7 . . ?
H52A C52 H52B 107.6 . . ?
C52 C53 H53A 109.5 . . ?
C52 C53 H53B 109.5 . . ?
H53A C53 H53B 109.5 . . ?
C52 C53 H53C 109.5 . . ?
H53A C53 H53C 109.5 . . ?
H53B C53 H53C 109.5 . . ?
C55 C54 C39 115.4(2) . . ?
C55 C54 H54A 108.4 . . ?
C39 C54 H54A 108.4 . . ?
C55 C54 H54B 108.4 . . ?
C39 C54 H54B 108.4 . . ?
H54A C54 H54B 107.5 . . ?
C54 C55 H55A 109.5 . . ?
C54 C55 H55B 109.5 . . ?
H55A C55 H55B 109.5 . . ?
C54 C55 H55C 109.5 . . ?
H55A C55 H55C 109.5 . . ?
H55B C55 H55C 109.5 . . ?
C57 C56 C39 115.3(2) . . ?
C57 C56 H56A 108.4 . . ?
C39 C56 H56A 108.4 . . ?
C57 C56 H56B 108.4 . . ?
C39 C56 H56B 108.4 . . ?
H56A C56 H56B 107.5 . . ?
C56 C57 H57A 109.5 . . ?
C56 C57 H57B 109.5 . . ?
H57A C57 H57B 109.5 . . ?
C56 C57 H57C 109.5 . . ?
H57A C57 H57C 109.5 . . ?
H57B C57 H57C 109.5 . . ?

loop_
_geom_bond_atom_site_label_1
_geom_bond_atom_site_label_2
_geom_bond_distance
_geom_bond_site_symmetry_2
_geom_bond_publ_flag
Si1 C1 1.889(3) . ?
Si1 C29 1.909(2) . ?
Si1 C13 1.964(3) . ?
Si1 H1 1.505(19) . ?
C1 C2 1.391(3) . ?
C1 C12 1.408(3) . ?
C2 C6 1.391(3) . ?
C2 C3 1.508(3) . ?
C3 C4 1.543(3) . ?
C3 C15 1.557(4) . ?
C3 C13 1.571(4) . ?
C4 C5 1.563(4) . ?
C4 H4A 0.9900 . ?
C4 H4B 0.9900 . ?
C5 C6 1.515(3) . ?
C5 C19 1.530(4) . ?
C5 C17 1.533(4) . ?
C6 C7 1.371(3) . ?
C7 C8 1.398(3) . ?
C7 H7 0.9500 . ?
C8 C12 1.391(3) . ?
C8 C9 1.505(3) . ?
C9 C23 1.540(4) . ?
C9 C21 1.546(4) . ?
C9 C10 1.549(3) . ?
C10 C11 1.552(3) . ?
C10 H10A 0.9900 . ?
C10 H10B 0.9900 . ?
C11 C12 1.525(3) . ?
C11 C27 1.533(3) . ?
C11 C25 1.547(3) . ?
C13 C14 1.506(4) . ?
C13 H13 1.0000 . ?
C14 H14A 0.9800 . ?
C14 H14B 0.9800 . ?
C14 H14C 0.9800 . ?
C15 C16 1.527(4) . ?
C15 H15A 0.9900 . ?
C15 H15B 0.9900 . ?
C16 H16A 0.9800 . ?
C16 H16B 0.9800 . ?
C16 H16C 0.9800 . ?
C17 C18 1.516(4) . ?
C17 H17A 0.9900 . ?
C17 H17B 0.9900 . ?
C18 H18A 0.9800 . ?
C18 H18B 0.9800 . ?
C18 H18C 0.9800 . ?
C19 C20 1.529(4) . ?
C19 H19A 0.9900 . ?
C19 H19B 0.9900 . ?
C20 H20A 0.9800 . ?
C20 H20B 0.9800 . ?
C20 H20C 0.9800 . ?
C21 C22 1.523(4) . ?
C21 H21A 0.9900 . ?
C21 H21B 0.9900 . ?
C22 H22A 0.9800 . ?
C22 H22B 0.9800 . ?
C22 H22C 0.9800 . ?
C23 C24 1.510(4) . ?
C23 H23A 0.9900 . ?
C23 H23B 0.9900 . ?
C24 H24A 0.9800 . ?
C24 H24B 0.9800 . ?
C24 H24C 0.9800 . ?
C25 C26 1.521(3) . ?
C25 H25A 0.9900 . ?
C25 H25B 0.9900 . ?
C26 H26A 0.9800 . ?
C26 H26B 0.9800 . ?
C26 H26C 0.9800 . ?
C27 C28 1.530(4) . ?
C27 H27A 0.9900 . ?
C27 H27B 0.9900 . ?
C28 H28A 0.9800 . ?
C28 H28B 0.9800 . ?
C28 H28C 0.9800 . ?
C29 C40 1.416(3) . ?
C29 C30 1.422(3) . ?
C30 C34 1.403(3) . ?
C30 C31 1.564(3) . ?
C31 C43 1.543(4) . ?
C31 C41 1.544(4) . ?
C31 C32 1.553(3) . ?
C32 C33 1.518(4) . ?
C32 H32A 0.9900 . ?
C32 H32B 0.9900 . ?
C33 C34 1.513(3) . ?
C33 C47 1.540(4) . ?
C33 C45 1.549(4) . ?
C34 C35 1.370(3) . ?
C35 C49 1.375(3) . ?
C35 H35 0.9500 . ?
C37 C49 1.510(3) . ?
C37 C52 1.533(3) . ?
C37 C38 1.541(3) . ?
C37 C50 1.542(4) . ?
C38 C39 1.553(3) . ?
C38 H38A 0.9900 . ?
C38 H38B 0.9900 . ?
C39 C56 1.536(4) . ?
C39 C54 1.545(3) . ?
C39 C40 1.545(3) . ?
C40 C49 1.400(3) . ?
C41 C42 1.522(4) . ?
C41 H41A 0.9900 . ?
C41 H41B 0.9900 . ?
C42 H42A 0.9800 . ?
C42 H42B 0.9800 . ?
C42 H42C 0.9800 . ?
C43 C44 1.521(4) . ?
C43 H43A 0.9900 . ?
C43 H43B 0.9900 . ?
C44 H44A 0.9800 . ?
C44 H44B 0.9800 . ?
C44 H44C 0.9800 . ?
C45 C46 1.519(4) . ?
C45 H45A 0.9900 . ?
C45 H45B 0.9900 . ?
C46 H46A 0.9800 . ?
C46 H46B 0.9800 . ?
C46 H46C 0.9800 . ?
C47 C48 1.512(4) . ?
C47 H47A 0.9900 . ?
C47 H47B 0.9900 . ?
C48 H48A 0.9800 . ?
C48 H48B 0.9800 . ?
C48 H48C 0.9800 . ?
C50 C51 1.521(4) . ?
C50 H50A 0.9900 . ?
C50 H50B 0.9900 . ?
C51 H51A 0.9800 . ?
C51 H51B 0.9800 . ?
C51 H51C 0.9800 . ?
C52 C53 1.526(4) . ?
C52 H52A 0.9900 . ?
C52 H52B 0.9900 . ?
C53 H53A 0.9800 . ?
C53 H53B 0.9800 . ?
C53 H53C 0.9800 . ?
C54 C55 1.520(3) . ?
C54 H54A 0.9900 . ?
C54 H54B 0.9900 . ?
C55 H55A 0.9800 . ?
C55 H55B 0.9800 . ?
C55 H55C 0.9800 . ?
C56 C57 1.530(4) . ?
C56 H56A 0.9900 . ?
C56 H56B 0.9900 . ?
C57 H57A 0.9800 . ?
C57 H57B 0.9800 . ?
C57 H57C 0.9800 . ?

loop_
_geom_torsion_atom_site_label_1
_geom_torsion_atom_site_label_2
_geom_torsion_atom_site_label_3
_geom_torsion_atom_site_label_4
_geom_torsion
_geom_torsion_site_symmetry_1
_geom_torsion_site_symmetry_2
_geom_torsion_site_symmetry_3
_geom_torsion_site_symmetry_4
_geom_torsion_publ_flag
C29 Si1 C1 C2 146.99(17) . . . . ?
C13 Si1 C1 C2 15.94(19) . . . . ?
C29 Si1 C1 C12 -30.3(3) . . . . ?
C13 Si1 C1 C12 -161.3(3) . . . . ?
C12 C1 C2 C6 8.7(4) . . . . ?
Si1 C1 C2 C6 -169.4(2) . . . . ?
C12 C1 C2 C3 -174.4(2) . . . . ?
Si1 C1 C2 C3 7.5(3) . . . . ?
C6 C2 C3 C4 21.2(3) . . . . ?
C1 C2 C3 C4 -156.1(2) . . . . ?
C6 C2 C3 C15 -98.6(3) . . . . ?
C1 C2 C3 C15 84.2(3) . . . . ?
C6 C2 C3 C13 143.9(2) . . . . ?
C1 C2 C3 C13 -33.4(3) . . . . ?
C2 C3 C4 C5 -28.3(3) . . . . ?
C15 C3 C4 C5 88.6(3) . . . . ?
C13 C3 C4 C5 -139.6(2) . . . . ?
C3 C4 C5 C6 25.5(3) . . . . ?
C3 C4 C5 C19 -90.9(3) . . . . ?
C3 C4 C5 C17 144.8(2) . . . . ?
C1 C2 C6 C7 -6.0(4) . . . . ?
C3 C2 C6 C7 176.7(2) . . . . ?
C1 C2 C6 C5 171.5(2) . . . . ?
C3 C2 C6 C5 -5.7(3) . . . . ?
C19 C5 C6 C7 -76.3(4) . . . . ?
C17 C5 C6 C7 44.3(4) . . . . ?
C4 C5 C6 C7 164.8(3) . . . . ?
C19 C5 C6 C2 106.4(3) . . . . ?
C17 C5 C6 C2 -132.9(2) . . . . ?
C4 C5 C6 C2 -12.4(3) . . . . ?
C2 C6 C7 C8 -0.6(4) . . . . ?
C5 C6 C7 C8 -177.6(2) . . . . ?
C6 C7 C8 C12 4.0(4) . . . . ?
C6 C7 C8 C9 -178.1(2) . . . . ?
C12 C8 C9 C23 -133.7(2) . . . . ?
C7 C8 C9 C23 48.2(3) . . . . ?
C12 C8 C9 C21 105.3(3) . . . . ?
C7 C8 C9 C21 -72.8(3) . . . . ?
C12 C8 C9 C10 -13.1(3) . . . . ?
C7 C8 C9 C10 168.9(2) . . . . ?
C8 C9 C10 C11 18.1(3) . . . . ?
C23 C9 C10 C11 139.0(2) . . . . ?
C21 C9 C10 C11 -97.8(2) . . . . ?
C9 C10 C11 C12 -16.8(3) . . . . ?
C9 C10 C11 C27 -136.4(2) . . . . ?
C9 C10 C11 C25 102.2(2) . . . . ?
C7 C8 C12 C1 -1.0(4) . . . . ?
C9 C8 C12 C1 -179.2(2) . . . . ?
C7 C8 C12 C11 -179.0(2) . . . . ?
C9 C8 C12 C11 2.8(3) . . . . ?
C2 C1 C12 C8 -5.0(4) . . . . ?
Si1 C1 C12 C8 172.1(2) . . . . ?
C2 C1 C12 C11 172.6(2) . . . . ?
Si1 C1 C12 C11 -10.3(5) . . . . ?
C27 C11 C12 C8 129.1(2) . . . . ?
C25 C11 C12 C8 -110.2(2) . . . . ?
C10 C11 C12 C8 8.7(3) . . . . ?
C27 C11 C12 C1 -48.7(3) . . . . ?
C25 C11 C12 C1 72.0(3) . . . . ?
C10 C11 C12 C1 -169.0(2) . . . . ?
C2 C3 C13 C14 168.8(2) . . . . ?
C4 C3 C13 C14 -81.6(3) . . . . ?
C15 C3 C13 C14 51.6(3) . . . . ?
C2 C3 C13 Si1 38.8(2) . . . . ?
C4 C3 C13 Si1 148.43(19) . . . . ?
C15 C3 C13 Si1 -78.4(2) . . . . ?
C2 C3 C15 C16 157.1(2) . . . . ?
C4 C3 C15 C16 45.8(3) . . . . ?
C13 C3 C15 C16 -89.8(3) . . . . ?
C6 C5 C17 C18 50.1(3) . . . . ?
C19 C5 C17 C18 170.9(2) . . . . ?
C4 C5 C17 C18 -63.0(3) . . . . ?
C6 C5 C19 C20 -175.8(2) . . . . ?
C17 C5 C19 C20 62.2(3) . . . . ?
C4 C5 C19 C20 -64.3(3) . . . . ?
C8 C9 C21 C22 177.3(2) . . . . ?
C23 C9 C21 C22 54.1(3) . . . . ?
C10 C9 C21 C22 -71.0(3) . . . . ?
C8 C9 C23 C24 45.3(3) . . . . ?
C21 C9 C23 C24 166.0(2) . . . . ?
C10 C9 C23 C24 -69.1(3) . . . . ?
C12 C11 C25 C26 -174.8(2) . . . . ?
C27 C11 C25 C26 -52.4(3) . . . . ?
C10 C11 C25 C26 71.4(3) . . . . ?
C12 C11 C27 C28 -48.5(3) . . . . ?
C25 C11 C27 C28 -170.9(2) . . . . ?
C10 C11 C27 C28 66.0(3) . . . . ?
C40 C29 C30 C34 5.5(4) . . . . ?
Si1 C29 C30 C34 -169.5(2) . . . . ?
C40 C29 C30 C31 -171.8(2) . . . . ?
Si1 C29 C30 C31 13.1(4) . . . . ?
C34 C30 C31 C43 -128.4(2) . . . . ?
C29 C30 C31 C43 49.1(4) . . . . ?
C34 C30 C31 C41 105.2(3) . . . . ?
C29 C30 C31 C41 -77.2(3) . . . . ?
C34 C30 C31 C32 -12.6(3) . . . . ?
C29 C30 C31 C32 165.0(3) . . . . ?
C43 C31 C32 C33 145.4(2) . . . . ?
C41 C31 C32 C33 -94.4(2) . . . . ?
C30 C31 C32 C33 23.9(3) . . . . ?
C31 C32 C33 C34 -25.2(3) . . . . ?
C31 C32 C33 C47 -145.8(2) . . . . ?
C31 C32 C33 C45 90.4(3) . . . . ?
C29 C30 C34 C35 1.3(4) . . . . ?
C31 C30 C34 C35 179.2(2) . . . . ?
C29 C30 C34 C33 179.2(2) . . . . ?
C31 C30 C34 C33 -2.9(3) . . . . ?
C32 C33 C34 C35 -164.8(3) . . . . ?
C47 C33 C34 C35 -44.4(3) . . . . ?
C45 C33 C34 C35 75.3(3) . . . . ?
C32 C33 C34 C30 17.4(3) . . . . ?
C47 C33 C34 C30 137.8(2) . . . . ?
C45 C33 C34 C30 -102.5(3) . . . . ?
C30 C34 C35 C49 -5.0(4) . . . . ?
C33 C34 C35 C49 177.4(2) . . . . ?
C49 C37 C38 C39 11.6(3) . . . . ?
C52 C37 C38 C39 132.1(2) . . . . ?
C50 C37 C38 C39 -104.3(2) . . . . ?
C37 C38 C39 C56 -122.5(2) . . . . ?
C37 C38 C39 C54 115.9(2) . . . . ?
C37 C38 C39 C40 -4.9(3) . . . . ?
C30 C29 C40 C49 -8.9(4) . . . . ?
Si1 C29 C40 C49 165.9(2) . . . . ?
C30 C29 C40 C39 162.9(2) . . . . ?
Si1 C29 C40 C39 -22.3(4) . . . . ?
C56 C39 C40 C49 112.3(2) . . . . ?
C54 C39 C40 C49 -122.9(2) . . . . ?
C38 C39 C40 C49 -4.5(3) . . . . ?
C56 C39 C40 C29 -60.3(3) . . . . ?
C54 C39 C40 C29 64.5(3) . . . . ?
C38 C39 C40 C29 -177.1(2) . . . . ?
C43 C31 C41 C42 58.6(3) . . . . ?
C32 C31 C41 C42 -60.2(3) . . . . ?
C30 C31 C41 C42 -172.1(2) . . . . ?
C41 C31 C43 C44 162.5(2) . . . . ?
C32 C31 C43 C44 -76.9(3) . . . . ?
C30 C31 C43 C44 35.4(3) . . . . ?
C34 C33 C45 C46 172.5(3) . . . . ?
C32 C33 C45 C46 61.3(3) . . . . ?
C47 C33 C45 C46 -64.8(3) . . . . ?
C34 C33 C47 C48 -52.9(3) . . . . ?
C32 C33 C47 C48 60.5(3) . . . . ?
C45 C33 C47 C48 -172.5(2) . . . . ?
C34 C35 C49 C40 1.6(4) . . . . ?
C34 C35 C49 C37 -179.2(2) . . . . ?
C29 C40 C49 C35 5.6(4) . . . . ?
C39 C40 C49 C35 -167.8(2) . . . . ?
C29 C40 C49 C37 -173.7(2) . . . . ?
C39 C40 C49 C37 12.9(3) . . . . ?
C52 C37 C49 C35 45.4(3) . . . . ?
C38 C37 C49 C35 165.4(2) . . . . ?
C50 C37 C49 C35 -78.8(3) . . . . ?
C52 C37 C49 C40 -135.4(2) . . . . ?
C38 C37 C49 C40 -15.4(3) . . . . ?
C50 C37 C49 C40 100.4(3) . . . . ?
C49 C37 C50 C51 67.4(3) . . . . ?
C52 C37 C50 C51 -57.6(3) . . . . ?
C38 C37 C50 C51 178.5(2) . . . . ?
C49 C37 C52 C53 -179.9(2) . . . . ?
C38 C37 C52 C53 65.8(3) . . . . ?
C50 C37 C52 C53 -56.7(3) . . . . ?
C56 C39 C54 C55 -51.0(3) . . . . ?
C40 C39 C54 C55 -175.4(2) . . . . ?
C38 C39 C54 C55 69.4(3) . . . . ?
C54 C39 C56 C57 -174.6(2) . . . . ?
C40 C39 C56 C57 -48.7(3) . . . . ?
C38 C39 C56 C57 64.9(3) . . . . ?
